data_8104436
loop_
_publ_author_name
'Ketterer, J.'
'Keller, E.'
'Kraemer, V.'

_publ_section_title
;
 Crystal structure of bismuth oxide iodide, beta-Bi5 O7 I
;
_journal_name_full 'Zeitschrift fuer Kristallographie (149,1979-)'
_journal_page_first 63
_journal_page_last 70
_journal_volume 172
_journal_year 1985
_chemical_formula_sum 'Bi5 I O7'
_chemical_name_systematic 'Bi5 O7 I'
_space_group_IT_number 12
_symmetry_space_group_name_Hall '-C 2y'
_symmetry_space_group_name_H-M 'C 1 2/m 1'
_cell_angle_alpha 90
_cell_angle_beta 108.1
_cell_angle_gamma 90
_cell_formula_units_Z 4
_cell_length_a 18.387
_cell_length_b 4.2497
_cell_length_c 13.254
_cell_volume 984.409
_citation_journal_id_ASTM ZEKRDZ
_cod_data_source_file Ketterer_ZEKRDZ_1985_1984.cif
_cod_data_source_block Bi5I1O7
_cod_original_cell_volume 984.4086
_cod_original_formula_sum 'Bi5 I1 O7'
_cod_database_code 8104436

loop_
_symmetry_equiv_pos_as_xyz
x,y,z
-x,y,-z
-x,-y,-z
x,-y,z
x+1/2,y+1/2,z
-x+1/2,y+1/2,-z
-x+1/2,-y+1/2,-z
x+1/2,-y+1/2,z

loop_
_atom_site_label
_atom_site_type_symbol
_atom_site_fract_x
_atom_site_fract_y
_atom_site_fract_z
_atom_site_occupancy
_atom_site_U_iso_or_equiv
Bi1 Bi+3 0.2055 0 0.3656 1 0.0
O7 O-2 0.597 0 0.521 1 0.0
Bi3 Bi+3 0.5271 0 0.3582 1 0.0
O1 O-2 0.855 0 0.841 1 0.0
Bi2 Bi+3 0.5999 0 0.1216 1 0.0
Bi4 Bi+3 0.8802 0 0.4143 1 0.0
O3 O-2 0.714 0 0.122 1 0.0
O5 O-2 0.774 0 0.44 1 0.0
O2 O-2 0.38 0 0.711 1 0.0
O4 O-2 0.062 0 0.409 1 0.0
O6 O-2 0.698 0 0.711 1 0.0
Bi5 Bi+3 0.2573 0 0.1296 1 0.0
I1 I-1 0.0748 0 0.9748 1 0.0
